data_4027536
loop_
_publ_author_name
'Dahai He'
'Lisheng Ding'
'Hongxi Xu'
'Xinxiang Lei'
'Hongping Xiao'
'Yan Zhou'

_publ_section_title
;
 Gymnothelignans A-O: Conformation and Absolute Configuration Analyses of
 Lignans Bearing Tetrahydrofuran from Gymnotheca chinensis
;
_journal_name_full 'Journal of Organic Chemistry'
_journal_page_first 8435
_journal_page_last 8443
_journal_paper_doi 10.1021/jo301225v
_journal_volume 77
_journal_year 2012
_chemical_absolute_configuration ad
_chemical_formula_moiety 'C24 H32 O8'
_chemical_formula_sum 'C24 H32 O8'
_chemical_formula_weight 448.50
_chemical_name_systematic
; 
 ? 
;
_space_group_IT_number 4
_symmetry_cell_setting monoclinic
_symmetry_space_group_name_Hall 'P 2yb'
_symmetry_space_group_name_H-M 'P 1 21 1'
_atom_sites_solution_hydrogens geom
_atom_sites_solution_primary direct
_atom_sites_solution_secondary difmap
_audit_creation_method SHELXL-97
_cell_angle_alpha 90.00
_cell_angle_beta 92.968(3)
_cell_angle_gamma 90.00
_cell_formula_units_Z 4
_cell_length_a 10.8975(4)
_cell_length_b 18.7065(8)
_cell_length_c 11.7408(5)
_cell_measurement_reflns_used 5231
_cell_measurement_temperature 298(2)
_cell_measurement_theta_max 67.73
_cell_measurement_theta_min 4.06
_cell_volume 2390.20(17)
_computing_cell_refinement 'SAINT (Bruker, 2002)'
_computing_data_collection 'SMART (Bruker, 2002)'
_computing_data_reduction SAINT
_computing_molecular_graphics 'XP (Bruker, 2002)'
_computing_publication_material 'SHELXL-97 (Sheldrick, 1997)'
_computing_structure_refinement 'SHELXL-97 (Sheldrick, 1997)'
_computing_structure_solution 'SHELXS-97 (Sheldrick, 1997)'
_diffrn_ambient_temperature 298(2)
_diffrn_measured_fraction_theta_full 0.976
_diffrn_measured_fraction_theta_max 0.976
_diffrn_measurement_device_type 'Bruker axs apex Duo CCD'
_diffrn_measurement_method '\f and \w scan'
_diffrn_radiation_monochromator graphite
_diffrn_radiation_source 'fine-focus sealed tube'
_diffrn_radiation_type CuK\a
_diffrn_radiation_wavelength 1.54178
_diffrn_reflns_av_R_equivalents 0.0556
_diffrn_reflns_av_sigmaI/netI 0.0598
_diffrn_reflns_limit_h_max 12
_diffrn_reflns_limit_h_min -13
_diffrn_reflns_limit_k_max 22
_diffrn_reflns_limit_k_min -22
_diffrn_reflns_limit_l_max 13
_diffrn_reflns_limit_l_min -14
_diffrn_reflns_number 14004
_diffrn_reflns_theta_full 67.49
_diffrn_reflns_theta_max 67.49
_diffrn_reflns_theta_min 3.77
_exptl_absorpt_coefficient_mu 0.772
_exptl_absorpt_correction_T_max 0.9063
_exptl_absorpt_correction_T_min 0.8486
_exptl_absorpt_correction_type multi-scan
_exptl_absorpt_process_details '(SADABS; Bruker, 2002)'
_exptl_crystal_colour colorless
_exptl_crystal_density_diffrn 1.246
_exptl_crystal_description prism
_exptl_crystal_F_000 960
_exptl_crystal_size_max 0.22
_exptl_crystal_size_mid 0.15
_exptl_crystal_size_min 0.13
_refine_diff_density_max 0.336
_refine_diff_density_min -0.303
_refine_diff_density_rms 0.068
_refine_ls_abs_structure_details 'Flack H D (1983), Acta Cryst. A39, 876-881'
_refine_ls_abs_structure_Flack 0.1(3)
_refine_ls_extinction_coef 0.0042(4)
_refine_ls_extinction_expression Fc^*^=kFc[1+0.001xFc^2^\l^3^/sin(2\q)]^-1/4^
_refine_ls_extinction_method SHELXL
_refine_ls_goodness_of_fit_ref 0.990
_refine_ls_hydrogen_treatment constr
_refine_ls_matrix_type full
_refine_ls_number_parameters 596
_refine_ls_number_reflns 6996
_refine_ls_number_restraints 1
_refine_ls_restrained_S_all 0.990
_refine_ls_R_factor_all 0.0960
_refine_ls_R_factor_gt 0.0482
_refine_ls_shift/su_max 0.000
_refine_ls_shift/su_mean 0.000
_refine_ls_structure_factor_coef Fsqd
_refine_ls_weighting_details 'calc w=1/[\s^2^(Fo^2^)+(0.1087P)^2^+1.0000P] where P=(Fo^2^+2Fc^2^)/3'
_refine_ls_weighting_scheme calc
_refine_ls_wR_factor_gt 0.1253
_refine_ls_wR_factor_ref 0.1870
_reflns_number_gt 4740
_reflns_number_total 6996
_reflns_threshold_expression I>2\s(I)
_cod_data_source_file jo301225v_si_003.cif
_cod_data_source_block cu_20110903a_0m
_cod_original_sg_symbol_H-M 'P 21'
_cod_database_code 4027536

loop_
_symmetry_equiv_pos_as_xyz
'x, y, z'
'-x, y+1/2, -z'

loop_
_atom_site_label
_atom_site_type_symbol
_atom_site_fract_x
_atom_site_fract_y
_atom_site_fract_z
_atom_site_U_iso_or_equiv
_atom_site_adp_type
_atom_site_occupancy
_atom_site_symmetry_multiplicity
_atom_site_calc_flag
_atom_site_refinement_flags
C4 C 0.3072(5) 0.9216(3) 0.3064(5) 0.0649(13) Uani 1 1 d .
H4 H 0.2490 0.8817 0.3049 0.078 Uiso 1 1 calc R
O4 O 0.0582(3) 0.8437(2) -0.1977(3) 0.0733(10) Uani 1 1 d .
O3 O 0.3056(4) 0.8514(2) -0.1708(3) 0.0841(12) Uani 1 1 d .
C5' C 0.1125(5) 0.8740(2) -0.1009(4) 0.0557(12) Uani 1 1 d .
C6' C 0.0415(4) 0.8995(2) -0.0159(4) 0.0479(10) Uani 1 1 d .
C2' C 0.2202(4) 0.9353(2) 0.0982(4) 0.0490(10) Uani 1 1 d .
C1' C 0.0889(4) 0.9307(2) 0.0835(4) 0.0476(10) Uani 1 1 d .
C3' C 0.2907(4) 0.9095(2) 0.0133(4) 0.0581(12) Uani 1 1 d .
H3' H 0.3758 0.9132 0.0227 0.070 Uiso 1 1 calc R
C4' C 0.2409(5) 0.8785(3) -0.0849(5) 0.0614(13) Uani 1 1 d .
C10 C 0.0600(8) 0.8881(4) -0.2957(6) 0.102(2) Uani 1 1 d .
H10A H 0.0174 0.9319 -0.2817 0.153 Uiso 1 1 calc R
H10B H 0.0202 0.8639 -0.3596 0.153 Uiso 1 1 calc R
H10C H 0.1435 0.8985 -0.3120 0.153 Uiso 1 1 calc R
C9 C 0.4341(8) 0.8705(6) -0.1695(9) 0.156(5) Uani 1 1 d .
H9A H 0.4419 0.9215 -0.1723 0.234 Uiso 1 1 calc R
H9B H 0.4706 0.8498 -0.2344 0.234 Uiso 1 1 calc R
H9C H 0.4751 0.8528 -0.1008 0.234 Uiso 1 1 calc R
O5 O -0.0875(3) 0.89911(16) -0.0342(3) 0.0578(8) Uani 1 1 d .
O6 O -0.1655(3) 1.11871(17) 0.2486(3) 0.0690(10) Uani 1 1 d .
C1'' C 0.0079(4) 0.9574(2) 0.1719(4) 0.0484(10) Uani 1 1 d .
C6'' C -0.0389(4) 1.0271(2) 0.1655(4) 0.0483(10) Uani 1 1 d .
H6'' H -0.0181 1.0573 0.1065 0.058 Uiso 1 1 calc R
O8 O -0.1406(4) 0.89745(18) 0.4308(3) 0.0718(10) Uani 1 1 d .
O7 O -0.2307(3) 1.02767(18) 0.4134(3) 0.0625(9) Uani 1 1 d .
H7 H -0.2494 1.0697 0.4032 0.094 Uiso 1 1 calc R
C2'' C -0.0258(4) 0.9139(2) 0.2605(4) 0.0518(11) Uani 1 1 d .
H2'' H 0.0049 0.8675 0.2657 0.062 Uiso 1 1 calc R
C5'' C -0.1161(4) 1.0509(2) 0.2471(4) 0.0523(11) Uani 1 1 d .
C4'' C -0.1499(4) 1.0072(2) 0.3343(4) 0.0493(10) Uani 1 1 d .
C3'' C -0.1034(4) 0.9377(2) 0.3409(4) 0.0509(10) Uani 1 1 d .
C12 C -0.1663(5) 1.1597(3) 0.1468(5) 0.0702(14) Uani 1 1 d .
H12A H -0.0836 1.1720 0.1304 0.105 Uiso 1 1 calc R
H12B H -0.2132 1.2025 0.1563 0.105 Uiso 1 1 calc R
H12C H -0.2028 1.1322 0.0849 0.105 Uiso 1 1 calc R
C11 C -0.1447(5) 0.8315(3) -0.0248(6) 0.0830(18) Uani 1 1 d .
H11A H -0.1056 0.7976 -0.0726 0.125 Uiso 1 1 calc R
H11B H -0.2301 0.8354 -0.0485 0.125 Uiso 1 1 calc R
H11C H -0.1371 0.8156 0.0530 0.125 Uiso 1 1 calc R
C13 C -0.1135(8) 0.8244(3) 0.4283(6) 0.093(2) Uani 1 1 d .
H13A H -0.1456 0.8043 0.3576 0.139 Uiso 1 1 calc R
H13B H -0.1502 0.8009 0.4908 0.139 Uiso 1 1 calc R
H13C H -0.0260 0.8178 0.4347 0.139 Uiso 1 1 calc R
O1 O 0.3964(3) 1.00090(18) 0.1790(3) 0.0703(10) Uani 1 1 d .
O11 O 0.2516(3) 0.2120(2) 0.3146(3) 0.0767(11) Uani 1 1 d .
C5 C 0.2782(4) 0.9708(3) 0.2025(4) 0.0579(12) Uani 1 1 d .
H5 H 0.2242 1.0094 0.2258 0.070 Uiso 1 1 calc R
C34 C 0.3289(4) 0.1868(2) 0.4012(4) 0.0553(12) Uani 1 1 d .
O2 O 0.5617(4) 0.9297(2) 0.1331(4) 0.0872(12) Uani 1 1 d .
C3 C 0.4355(5) 0.8937(3) 0.2815(5) 0.0706(15) Uani 1 1 d .
H3 H 0.4247 0.8552 0.2254 0.085 Uiso 1 1 calc R
C38 C 0.1275(5) 0.1878(4) 0.3104(6) 0.096(2) Uani 1 1 d .
H38A H 0.1260 0.1365 0.3101 0.143 Uiso 1 1 calc R
H38B H 0.0852 0.2054 0.2423 0.143 Uiso 1 1 calc R
H38C H 0.0875 0.2052 0.3759 0.143 Uiso 1 1 calc R
C2 C 0.4940(5) 0.9559(3) 0.2228(6) 0.0764(16) Uani 1 1 d .
H2 H 0.5478 0.9824 0.2772 0.092 Uiso 1 1 calc R
C8 C 0.6254(7) 0.9842(5) 0.0756(8) 0.116(3) Uani 1 1 d .
H8A H 0.5689 1.0092 0.0245 0.174 Uiso 1 1 calc R
H8B H 0.6890 0.9630 0.0331 0.174 Uiso 1 1 calc R
H8C H 0.6613 1.0171 0.1305 0.174 Uiso 1 1 calc R
C6 C 0.2992(8) 0.9625(4) 0.4184(6) 0.105(2) Uani 1 1 d .
H6A H 0.3548 1.0023 0.4192 0.157 Uiso 1 1 calc R
H6B H 0.3209 0.9313 0.4811 0.157 Uiso 1 1 calc R
H6C H 0.2168 0.9796 0.4251 0.157 Uiso 1 1 calc R
C7 C 0.5155(6) 0.8645(5) 0.3820(7) 0.111(3) Uani 1 1 d .
H7A H 0.5934 0.8496 0.3557 0.166 Uiso 1 1 calc R
H7B H 0.4751 0.8244 0.4148 0.166 Uiso 1 1 calc R
H7C H 0.5281 0.9012 0.4386 0.166 Uiso 1 1 calc R
O13 O 0.6643(3) 0.16579(16) 0.4415(3) 0.0564(8) Uani 1 1 d .
O9 O 0.2236(3) 0.06918(17) 0.6826(3) 0.0660(9) Uani 1 1 d .
C37 C 0.5043(4) 0.1393(2) 0.5675(4) 0.0424(9) Uani 1 1 d .
C32 C 0.3776(4) 0.1372(2) 0.5871(4) 0.0475(10) Uani 1 1 d .
C35 C 0.4543(5) 0.1908(2) 0.3804(4) 0.0540(11) Uani 1 1 d .
O12 O 0.4943(3) 0.21817(19) 0.2797(3) 0.0688(9) Uani 1 1 d .
C33 C 0.2935(4) 0.1608(2) 0.5025(4) 0.0533(11) Uani 1 1 d .
H33 H 0.2101 0.1587 0.5155 0.064 Uiso 1 1 calc R
C36 C 0.5380(4) 0.1666(2) 0.4642(4) 0.0471(10) Uani 1 1 d .
O10 O 0.0498(3) 0.1415(2) 0.6620(4) 0.0808(11) Uani 1 1 d .
C28 C 0.3311(4) 0.1144(2) 0.7004(4) 0.0545(11) Uani 1 1 d .
H28 H 0.3957 0.0876 0.7429 0.065 Uiso 1 1 calc R
C27 C 0.2899(4) 0.1771(3) 0.7738(4) 0.0577(12) Uani 1 1 d .
H27 H 0.2601 0.2150 0.7219 0.069 Uiso 1 1 calc R
C26 C 0.1787(5) 0.1462(3) 0.8308(5) 0.0698(14) Uani 1 1 d .
H26 H 0.1216 0.1849 0.8475 0.084 Uiso 1 1 calc R
C25 C 0.1218(5) 0.0990(3) 0.7389(5) 0.0680(14) Uani 1 1 d .
H25 H 0.0722 0.0613 0.7716 0.082 Uiso 1 1 calc R
C40 C 0.7214(5) 0.2339(3) 0.4331(5) 0.0726(15) Uani 1 1 d .
H40A H 0.6806 0.2608 0.3727 0.109 Uiso 1 1 calc R
H40B H 0.8062 0.2277 0.4171 0.109 Uiso 1 1 calc R
H40C H 0.7158 0.2591 0.5039 0.109 Uiso 1 1 calc R
C29 C -0.0212(6) 0.0991(5) 0.5816(6) 0.100(2) Uani 1 1 d .
H29A H 0.0329 0.0715 0.5368 0.151 Uiso 1 1 calc R
H29B H -0.0706 0.1297 0.5323 0.151 Uiso 1 1 calc R
H29C H -0.0734 0.0675 0.6215 0.151 Uiso 1 1 calc R
C31 C 0.3920(6) 0.2084(4) 0.8512(5) 0.0839(17) Uani 1 1 d .
H31A H 0.3591 0.2454 0.8974 0.126 Uiso 1 1 calc R
H31B H 0.4543 0.2282 0.8056 0.126 Uiso 1 1 calc R
H31C H 0.4272 0.1715 0.8994 0.126 Uiso 1 1 calc R
C30 C 0.2117(7) 0.1042(5) 0.9401(6) 0.109(2) Uani 1 1 d .
H30A H 0.1393 0.0814 0.9661 0.163 Uiso 1 1 calc R
H30B H 0.2443 0.1363 0.9979 0.163 Uiso 1 1 calc R
H30C H 0.2721 0.0686 0.9248 0.163 Uiso 1 1 calc R
C39 C 0.4843(9) 0.1740(5) 0.1846(6) 0.113(3) Uani 1 1 d .
H39A H 0.5224 0.1288 0.2025 0.169 Uiso 1 1 calc R
H39B H 0.5245 0.1960 0.1228 0.169 Uiso 1 1 calc R
H39C H 0.3991 0.1666 0.1629 0.169 Uiso 1 1 calc R
C42 C 0.6720(4) 0.1583(2) 0.7192(4) 0.0502(10) Uani 1 1 d .
H42 H 0.6629 0.2074 0.7101 0.060 Uiso 1 1 calc R
O15 O 0.8592(3) 0.03494(17) 0.8932(3) 0.0624(9) Uani 1 1 d .
H15 H 0.8611 -0.0089 0.8918 0.094 Uiso 1 1 calc R
C44 C 0.7729(4) 0.0589(2) 0.8142(4) 0.0492(10) Uani 1 1 d .
C41 C 0.5991(4) 0.1120(2) 0.6519(4) 0.0462(10) Uani 1 1 d .
O14 O 0.8336(3) 0.17359(17) 0.8696(3) 0.0684(10) Uani 1 1 d .
C45 C 0.7011(4) 0.0132(2) 0.7456(4) 0.0484(10) Uani 1 1 d .
O16 O 0.7235(3) -0.05917(16) 0.7669(3) 0.0694(10) Uani 1 1 d .
C43 C 0.7575(4) 0.1321(2) 0.7988(4) 0.0484(10) Uani 1 1 d .
C46 C 0.6150(4) 0.0389(2) 0.6661(4) 0.0506(11) Uani 1 1 d .
H46 H 0.5673 0.0072 0.6218 0.061 Uiso 1 1 calc R
C47 C 0.8351(8) 0.2471(3) 0.8481(7) 0.114(3) Uani 1 1 d .
H47A H 0.8600 0.2554 0.7719 0.171 Uiso 1 1 calc R
H47B H 0.8919 0.2700 0.9016 0.171 Uiso 1 1 calc R
H47C H 0.7543 0.2664 0.8559 0.171 Uiso 1 1 calc R
C48 C 0.7052(6) -0.1061(3) 0.6743(5) 0.0771(16) Uani 1 1 d .
H48A H 0.6187 -0.1120 0.6571 0.116 Uiso 1 1 calc R
H48B H 0.7412 -0.1517 0.6936 0.116 Uiso 1 1 calc R
H48C H 0.7431 -0.0869 0.6090 0.116 Uiso 1 1 calc R

loop_
_atom_site_aniso_label
_atom_site_aniso_U_11
_atom_site_aniso_U_22
_atom_site_aniso_U_33
_atom_site_aniso_U_23
_atom_site_aniso_U_13
_atom_site_aniso_U_12
C4 0.062(3) 0.069(3) 0.063(3) -0.011(2) -0.006(2) -0.005(2)
O4 0.081(2) 0.078(2) 0.060(2) -0.0182(19) -0.0006(19) -0.0066(19)
O3 0.077(3) 0.089(3) 0.089(3) -0.036(2) 0.033(2) -0.002(2)
C5' 0.063(3) 0.052(3) 0.052(3) -0.008(2) 0.000(2) 0.005(2)
C6' 0.040(2) 0.047(2) 0.055(3) 0.004(2) -0.008(2) 0.0057(19)
C2' 0.040(2) 0.049(2) 0.057(3) -0.006(2) 0.004(2) 0.0018(19)
C1' 0.045(2) 0.044(2) 0.054(3) 0.003(2) 0.003(2) 0.0032(18)
C3' 0.048(2) 0.055(3) 0.072(3) -0.012(2) 0.011(2) 0.001(2)
C4' 0.054(3) 0.062(3) 0.070(3) -0.015(2) 0.018(3) 0.003(2)
C10 0.134(6) 0.108(5) 0.063(4) 0.002(4) -0.011(4) -0.001(4)
C9 0.115(6) 0.155(8) 0.208(10) -0.101(8) 0.111(7) -0.046(6)
O5 0.0445(16) 0.0558(18) 0.072(2) 0.0035(16) -0.0118(15) 0.0040(14)
O6 0.089(2) 0.0511(19) 0.069(2) 0.0049(16) 0.0271(19) 0.0219(18)
C1'' 0.045(2) 0.047(2) 0.054(3) -0.003(2) 0.006(2) 0.0072(19)
C6'' 0.045(2) 0.045(2) 0.055(3) 0.0059(19) 0.007(2) 0.0004(19)
O8 0.091(3) 0.0535(19) 0.074(2) 0.0121(17) 0.031(2) 0.0020(18)
O7 0.065(2) 0.0583(19) 0.067(2) -0.0013(16) 0.0243(17) 0.0057(17)
C3'' 0.050(2) 0.047(2) 0.058(3) 0.002(2) 0.006(2) 0.005(2)
C5'' 0.051(2) 0.048(3) 0.058(3) -0.004(2) 0.004(2) 0.007(2)
C4'' 0.042(2) 0.053(2) 0.053(3) -0.005(2) 0.007(2) 0.0023(19)
C2'' 0.051(2) 0.045(2) 0.058(3) 0.002(2) 0.015(2) 0.000(2)
C12 0.077(3) 0.059(3) 0.074(4) 0.014(3) 0.004(3) 0.011(3)
C11 0.063(3) 0.064(3) 0.121(5) 0.016(3) -0.004(3) -0.015(3)
C24 0.145(6) 0.052(3) 0.083(4) 0.010(3) 0.032(4) -0.004(3)
O1 0.0544(19) 0.060(2) 0.095(3) 0.0023(19) -0.0047(18) -0.0148(16)
O11 0.071(2) 0.070(2) 0.086(3) 0.0243(19) -0.032(2) -0.0028(18)
C4 0.049(3) 0.058(3) 0.066(3) -0.012(2) 0.000(2) -0.003(2)
C34 0.056(3) 0.048(2) 0.060(3) 0.007(2) -0.015(2) 0.000(2)
O2 0.062(2) 0.088(3) 0.112(3) -0.005(3) 0.011(2) -0.003(2)
C2 0.057(3) 0.068(3) 0.085(4) -0.009(3) -0.010(3) -0.002(3)
C38 0.074(4) 0.103(5) 0.105(5) 0.015(4) -0.041(4) -0.012(3)
C2 0.063(3) 0.076(4) 0.088(4) -0.003(3) -0.022(3) -0.008(3)
C8 0.072(4) 0.134(7) 0.143(7) 0.009(6) 0.020(4) -0.037(4)
C6 0.121(5) 0.118(6) 0.074(4) -0.025(4) -0.002(4) 0.003(5)
C7 0.085(5) 0.125(6) 0.119(6) 0.032(5) -0.030(4) 0.004(4)
O13 0.0505(17) 0.0558(18) 0.064(2) 0.0089(15) 0.0145(15) 0.0060(15)
O9 0.062(2) 0.0580(19) 0.079(2) -0.0040(17) 0.0168(18) -0.0055(16)
C37 0.040(2) 0.041(2) 0.045(2) 0.0009(17) 0.0002(18) 0.0053(17)
C32 0.043(2) 0.051(2) 0.048(3) 0.0036(19) 0.0019(19) 0.0033(19)
C35 0.067(3) 0.046(2) 0.048(3) 0.0011(19) -0.001(2) -0.002(2)
O12 0.085(2) 0.069(2) 0.053(2) 0.0136(17) 0.0009(18) -0.0105(19)
C33 0.046(2) 0.052(2) 0.061(3) 0.008(2) -0.006(2) 0.003(2)
C36 0.047(2) 0.043(2) 0.051(3) 0.0036(19) 0.004(2) 0.0027(19)
O10 0.057(2) 0.097(3) 0.087(3) -0.010(2) -0.006(2) 0.0076(19)
C28 0.053(3) 0.053(3) 0.057(3) 0.009(2) -0.001(2) -0.007(2)
C27 0.054(3) 0.063(3) 0.056(3) 0.004(2) 0.009(2) 0.001(2)
C26 0.060(3) 0.084(4) 0.066(3) 0.001(3) 0.006(3) 0.002(3)
C25 0.060(3) 0.078(4) 0.067(3) -0.006(3) 0.015(3) -0.006(3)
C40 0.063(3) 0.067(3) 0.089(4) 0.009(3) 0.012(3) -0.011(3)
C29 0.067(3) 0.141(6) 0.093(5) -0.016(5) -0.004(4) -0.018(4)
C31 0.082(4) 0.095(4) 0.075(4) -0.022(3) 0.006(3) -0.016(3)
C30 0.108(5) 0.138(7) 0.083(5) 0.025(4) 0.027(4) -0.020(5)
C39 0.149(7) 0.128(6) 0.063(4) -0.027(4) 0.024(4) -0.028(5)
C42 0.059(3) 0.042(2) 0.050(3) 0.0034(19) -0.001(2) 0.0006(19)
O15 0.0679(19) 0.0498(17) 0.067(2) 0.0079(16) -0.0232(17) 0.0041(16)
C44 0.048(2) 0.051(2) 0.048(3) 0.0062(19) 0.000(2) 0.0015(18)
C41 0.045(2) 0.050(2) 0.044(2) 0.0040(19) 0.0045(19) 0.0085(19)
O14 0.081(2) 0.0490(18) 0.072(2) 0.0014(16) -0.0247(19) -0.0098(16)
C45 0.055(2) 0.037(2) 0.053(3) 0.0052(18) 0.000(2) 0.0026(19)
O16 0.087(2) 0.0423(17) 0.076(2) 0.0026(16) -0.0252(19) 0.0100(16)
C43 0.057(3) 0.039(2) 0.049(3) -0.0010(18) -0.001(2) -0.0075(19)
C46 0.056(2) 0.037(2) 0.058(3) -0.0021(19) -0.003(2) -0.0006(19)
C47 0.148(7) 0.048(3) 0.138(7) 0.003(3) -0.067(6) -0.025(4)
C48 0.103(4) 0.052(3) 0.077(4) -0.011(3) 0.010(3) 0.005(3)

loop_
_atom_type_symbol
_atom_type_description
_atom_type_scat_dispersion_real
_atom_type_scat_dispersion_imag
_atom_type_scat_source
C C 0.0181 0.0091 'International Tables Vol C Tables 4.2.6.8 and 6.1.1.4'
H H 0.0000 0.0000 'International Tables Vol C Tables 4.2.6.8 and 6.1.1.4'
O O 0.0492 0.0322 'International Tables Vol C Tables 4.2.6.8 and 6.1.1.4'

loop_
_geom_angle_atom_site_label_1
_geom_angle_atom_site_label_2
_geom_angle_atom_site_label_3
_geom_angle
C6 C4 C3 115.3(5)
C6 C4 C3 111.3(5)
C3 C4 C5 101.7(4)
C6 C4 H4 109.4
C3 C4 H4 109.4
C5 C4 H4 109.4
C5' O4 C10 113.9(4)
C4' O3 C9 116.1(5)
O4 C5' C6' 120.4(4)
O4 C5' C4' 121.2(4)
C6' C5' C4' 118.4(4)
C5' C6' C1' 124.0(4)
C5' C6' O5 118.7(4)
C1' C6' O5 117.2(4)
C3' C2' C1' 118.8(4)
C3' C2' C5 121.2(4)
C1' C2' C5 120.0(4)
C6' C1' C2' 117.0(4)
C6' C1' C1'' 121.6(4)
C2' C1' C1'' 121.4(4)
C4' C3' C2' 122.9(4)
C4' C3' H3' 118.6
C2' C3' H3' 118.6
O3 C4' C3' 125.5(5)
O3 C4' C5' 115.5(5)
C3' C4' C5' 118.9(4)
O4 C10 H10A 109.5
O4 C10 H10B 109.5
H10A C10 H10B 109.5
O4 C10 H10C 109.5
H10A C10 H10C 109.5
H10B C10 H10C 109.5
O3 C9 H9A 109.5
O3 C9 H9B 109.5
H9A C9 H9B 109.5
O3 C9 H9C 109.5
H9A C9 H9C 109.5
H9B C9 H9C 109.5
C6' O5 C11 115.6(4)
C5'' O6 C12 118.1(4)
C3'' C1'' C2'' 118.6(4)
C3'' C1'' C1' 121.1(4)
C6'' C1'' C1' 120.3(4)
C5'' C6'' C1'' 119.7(4)
C5'' C6'' H6'' 120.2
C1'' C6'' H6'' 120.2
C2'' O8 C13 116.6(4)
C4'' O7 H7 109.5
C2'' C3'' C1'' 121.4(4)
C2'' C3'' H3'' 119.3
C1'' C3'' H3'' 119.3
C4'' C5'' O6 114.7(4)
C4'' C5'' C6'' 121.4(4)
O6 C5'' C6'' 123.9(4)
O7 C4'' C5'' 123.1(4)
O7 C4'' C2'' 117.9(4)
C5'' C4'' C3'' 119.0(4)
C2'' C3'' O8 124.5(4)
C2'' C3'' C20 119.9(4)
O8 C2'' C4'' 115.6(4)
O6 C12 H12A 109.5
O6 C12 H12B 109.5
H12A C12 H12B 109.5
O6 C12 H12C 109.5
H12A C12 H12C 109.5
H12B C12 H12C 109.5
O5 C11 H11A 109.5
O5 C11 H11B 109.5
H11A C11 H11B 109.5
O5 C11 H11C 109.5
H11A C11 H11C 109.5
H11B C11 H11C 109.5
O8 C13 H13A 109.5
O8 C13 H13B 109.5
H13A C13 H13B 109.5
O8 C13 H13C 109.5
H13A C13 H13C 109.5
H13B C13 H13C 109.5
C2 O1 C5 110.8(4)
C34 O11 C38 117.6(4)
O1 C5 C2' 111.0(4)
O1 C5 C4 103.5(4)
C2' C5 C4 116.2(4)
O1 C5 H5 108.6
C2' C5 H5 108.6
C4 C5 H5 108.6
C33 C34 O11 125.5(4)
C33 C34 C35 119.7(4)
O11 C34 C35 114.8(4)
C2 O2 C8 113.1(5)
C2 C3 C7 113.0(5)
C2 C3 C4 103.6(5)
C7 C3 C4 117.6(5)
C2 C3 H3 107.4
C7 C3 H3 107.4
C4 C3 H3 107.4
O11 C38 H38A 109.5
O11 C38 H38B 109.5
H38A C38 H38B 109.5
O11 C38 H38C 109.5
H38A C38 H38C 109.5
H38B C38 H38C 109.5
O2 C2 O1 110.2(5)
O2 C2 C3 108.9(5)
O1 C2 C3 107.1(4)
O2 C2 H2 110.2
O1 C2 H2 110.2
C3 C2 H2 110.2
O2 C8 H8A 109.5
O2 C8 H8B 109.5
H8A C8 H8B 109.5
O2 C8 H8C 109.5
H8A C8 H8C 109.5
H8B C8 H8C 109.5
C4 C6 H6A 109.5
C4 C6 H6B 109.5
H6A C6 H6B 109.5
C4 C6 H6C 109.5
H6A C6 H6C 109.5
H6B C6 H6C 109.5
C3 C7 H7A 109.5
C3 C7 H7B 109.5
H7A C7 H7B 109.5
C3 C7 H7C 109.5
H7A C7 H7C 109.5
H7B C7 H7C 109.5
C36 O13 C40 115.8(4)
C25 O9 C28 110.2(4)
C36 C37 C32 117.4(4)
C36 C37 C41 120.4(4)
C32 C37 C41 122.2(4)
C33 C32 C37 119.3(4)
C33 C32 C28 118.8(4)
C37 C32 C28 121.8(4)
O12 C35 C36 120.4(4)
O12 C35 C34 121.5(4)
C36 C35 C34 118.1(4)
C35 O12 C39 116.9(5)
C34 C33 C32 122.2(4)
C34 C33 H33 118.9
C32 C33 H33 118.9
C35 C36 C37 123.4(4)
C35 C36 O13 118.7(4)
C37 C36 O13 117.8(4)
C25 O10 C29 111.9(5)
O9 C28 C32 110.0(4)
O9 C28 C27 105.6(4)
C32 C28 C27 113.6(4)
O9 C28 H28 109.2
C32 C28 H28 109.2
C27 C28 H28 109.2
C31 C27 C26 117.2(4)
C31 C27 C28 113.8(4)
C26 C27 C28 102.7(4)
C31 C27 H27 107.5
C26 C27 H27 107.5
C28 C27 H27 107.5
C25 C26 C27 102.4(4)
C25 C26 C30 111.7(5)
C27 C26 C30 113.8(5)
C25 C26 H26 109.6
C27 C26 H26 109.6
C30 C26 H26 109.6
O10 C25 O9 110.0(4)
O10 C25 C26 108.8(5)
O9 C25 C26 105.1(4)
O10 C25 H25 110.9
O9 C25 H25 110.9
C26 C25 H25 110.9
O13 C40 H40A 109.5
O13 C40 H40B 109.5
H40A C40 H40B 109.5
O13 C40 H40C 109.5
H40A C40 H40C 109.5
H40B C40 H40C 109.5
O10 C29 H29A 109.5
O10 C29 H29B 109.5
H29A C29 H29B 109.5
O10 C29 H29C 109.5
H29A C29 H29C 109.5
H29B C29 H29C 109.5
C27 C31 H31A 109.5
C27 C31 H31B 109.5
H31A C31 H31B 109.5
C27 C31 H31C 109.5
H31A C31 H31C 109.5
H31B C31 H31C 109.5
C26 C30 H30A 109.5
C26 C30 H30B 109.5
H30A C30 H30B 109.5
C26 C30 H30C 109.5
H30A C30 H30C 109.5
H30B C30 H30C 109.5
O12 C39 H39A 109.5
O12 C39 H39B 109.5
H39A C39 H39B 109.5
O12 C39 H39C 109.5
H39A C39 H39C 109.5
H39B C39 H39C 109.5
C43 C42 C41 120.7(4)
C43 C42 H42 119.6
C41 C42 H42 119.6
C44 O15 H15 109.5
O15 C44 C45 122.7(4)
O15 C44 C43 119.2(4)
C45 C44 C43 118.1(4)
C46 C41 C42 118.7(4)
C46 C41 C37 119.9(4)
C42 C41 C37 121.4(4)
C43 O14 C47 117.1(4)
C46 C45 C44 121.5(4)
C46 C45 O16 124.6(4)
C44 C45 O16 114.0(4)
C45 O16 C48 116.9(4)
C42 C43 O14 125.0(4)
C42 C43 C44 120.8(4)
O14 C43 C44 114.2(4)
C45 C46 C41 120.2(4)
C45 C46 H46 119.9
C41 C46 H46 119.9
O14 C47 H47A 109.5
O14 C47 H47B 109.5
H47A C47 H47B 109.5
O14 C47 H47C 109.5
H47A C47 H47C 109.5
H47B C47 H47C 109.5
O16 C48 H48A 109.5
O16 C48 H48B 109.5
H48A C48 H48B 109.5
O16 C48 H48C 109.5
H48A C48 H48C 109.5
H48B C48 H48C 109.5

loop_
_geom_bond_atom_site_label_1
_geom_bond_atom_site_label_2
_geom_bond_distance
C4 C6 1.527(8)
C4 C3 1.535(8)
C4 C5 1.547(7)
C3 H3 0.9800
O4 C5' 1.376(6)
O4 C4' 1.420(8)
O3 C4' 1.358(6)
O3 C9 1.444(9)
C5' C6' 1.379(7)
C5' C4' 1.404(7)
C6' C1' 1.380(6)
C6' O5 1.412(5)
C2' C3' 1.378(7)
C2' C1' 1.435(6)
C2' C5 1.503(6)
C1' C1'' 1.484(6)
C3' C4' 1.377(7)
C9 H9 0.9300
C10 H10A 0.9600
C10 H10B 0.9600
C10 H10C 0.9600
C9 H9A 0.9600
C9 H9B 0.9600
C9 H9C 0.9600
O5 C11 1.417(6)
O6 C5'' 1.378(5)
O6 C23 1.420(6)
C1'' C2'' 1.385(6)
C1'' C6'' 1.401(6)
C6'' C5'' 1.381(6)
C6'' H6'' 0.9300
O8 C3'' 1.375(5)
O8 C12 1.399(7)
O7 C4'' 1.367(5)
O7 H7 0.8200
C2'' C3'' 1.374(6)
C2'' H2'' 0.9300
C5'' C4'' 1.376(6)
C4'' C2'' 1.395(6)
C12 H12A 0.9600
C12 H12B 0.9600
C12 H12C 0.9600
C11 H11A 0.9600
C11 H11B 0.9600
C11 H11C 0.9600
C13 H13A 0.9600
C13 H13B 0.9600
C13 H13C 0.9600
O1 C2 1.431(6)
O1 C5 1.446(6)
O11 C34 1.370(5)
O11 C38 1.424(7)
C5 H5 0.9800
C34 C33 1.359(7)
C34 C35 1.403(7)
O2 C2 1.406(8)
O2 C8 1.423(9)
C3 C2 1.510(8)
C3 C7 1.530(8)
C3 H3 0.9800
C38 H38A 0.9600
C38 H38B 0.9600
C38 H38C 0.9600
C2 H2 0.9800
C8 H8A 0.9600
C8 H8B 0.9600
C8 H8C 0.9600
C6 H6A 0.9600
C6 H6B 0.9600
C6 H6C 0.9600
C7 H7A 0.9600
C7 H7B 0.9600
C7 H7C 0.9600
O13 C36 1.416(5)
O13 C40 1.424(6)
O9 C25 1.433(6)
O9 C28 1.452(5)
C37 C36 1.383(6)
C37 C32 1.412(6)
C37 C41 1.485(5)
C32 C33 1.389(6)
C32 C28 1.509(6)
C35 O12 1.379(6)
C35 C36 1.382(6)
O12 C39 1.389(7)
C33 H33 0.9300
O10 C25 1.411(7)
O10 C29 1.430(7)
C28 C27 1.536(7)
C28 H28 0.9800
C27 C31 1.517(7)
C27 C26 1.528(7)
C27 H27 0.9800
C26 C25 1.504(8)
C26 C30 1.532(9)
C26 H26 0.9800
C25 H25 0.9800
C40 H40A 0.9600
C40 H40B 0.9600
C40 H40C 0.9600
C29 H29A 0.9600
C29 H29B 0.9600
C29 H29C 0.9600
C31 H31A 0.9600
C31 H31B 0.9600
C31 H31C 0.9600
C30 H30A 0.9600
C30 H30B 0.9600
C30 H30C 0.9600
C39 H39A 0.9600
C39 H39B 0.9600
C39 H39C 0.9600
C42 C43 1.375(6)
C42 C41 1.393(6)
C42 H42 0.9300
O15 C44 1.363(5)
O15 H15 0.8200
C44 C45 1.388(6)
C44 C43 1.390(6)
C41 C46 1.386(6)
O14 C43 1.382(5)
O14 C47 1.399(7)
C45 C46 1.375(6)
C45 O16 1.396(5)
O16 C48 1.403(6)
C46 H46 0.9300
C47 H47A 0.9600
C47 H47B 0.9600
C47 H47C 0.9600
C48 H48A 0.9600
C48 H48B 0.9600
C48 H48C 0.9600

loop_
_geom_hbond_atom_site_label_D
_geom_hbond_atom_site_label_H
_geom_hbond_atom_site_label_A
_geom_hbond_distance_DH
_geom_hbond_distance_HA
_geom_hbond_distance_DA
_geom_hbond_angle_DHA
_geom_hbond_site_symmetry_A
O7 H7 O13 0.82 2.09 2.852(4) 154.9 1_465
O7 H7 O6 0.82 2.27 2.700(5) 113.4 .
O15 H15 O5 0.82 2.00 2.733(4) 149.4 1_646
O15 H15 O16 0.82 2.25 2.694(5) 114.5 .

loop_
_geom_torsion_atom_site_label_1
_geom_torsion_atom_site_label_2
_geom_torsion_atom_site_label_3
_geom_torsion_atom_site_label_4
_geom_torsion
C10 O4 C5' C6' 105.5(6)
C10 O4 C5' C14' -75.8(7)
O4 C5' C6' C1' -179.9(4)
C4' C5' C6' C1' 1.4(7)
O4 C5' C6' O5 -5.0(6)
C4' C5' C6' O5 176.3(4)
C5' C6' C1' C2' -0.9(6)
O5 C6' C1' C2' -175.9(4)
C5' C6' C1' C1'' 179.8(4)
O5 C6' C1' C1'' 4.8(6)
C3' C2' C1' C6' 0.6(6)
C5 C2' C1' C6' 178.0(4)
C3' C2' C1' C1'' 179.9(4)
C5 C2' C1' C1'' -2.7(7)
C1' C2' C3' C4' -0.8(7)
C5 C2' C3' C4' -178.2(5)
C9 O3 C4' C3' -13.9(9)
C9 O3 C4' C5' 165.7(7)
C2' C3' C4' O3 -179.2(5)
C2' C3' C4' C5' 1.3(8)
O4 C5' C4' O3 0.2(7)
C6' C5' C4' O3 178.9(4)
O4 C5' C4' C3' 179.8(4)
C6' C5' C4' C3' -1.5(7)
C5' C6' O5 C11 75.8(6)
C1' C6' O5 C11 -109.0(5)
C6' C1' C1'' C2'' 91.1(5)
C2' C1' C1'' C2'' -88.2(6)
C6' C1' C1'' C6'' -87.2(5)
C2' C1' C1'' C6'' 93.5(5)
C2'' C1'' C6'' C5'' 0.4(6)
C1' C1'' C6'' C5'' 178.7(4)
C6'' C1'' C2'' C3'' 0.1(7)
C1' C1'' C2'' C3'' -178.2(4)
C12 O6 C3'' C4'' -161.6(4)
C12 O6 C5'' C6'' 18.2(7)
C1'' C6'' C5'' C4'' -1.0(7)
C1'' C6'' C5'' O6 179.2(4)
O6 C5'' C4'' O7 3.1(6)
C6'' C5'' C4'' O7 -176.8(4)
O6 C5'' C4'' C3'' -179.2(4)
C6'' C5'' C4'' C3'' 1.0(7)
C1'' C2'' C3'' O8 180.0(4)
C1'' C2'' C3'' C4'' -0.1(7)
C13 O8 C3'' C2'' -11.0(8)
C13 O8 C3'' C4'' 169.0(5)
O7 C4'' C3'' C2'' 177.4(4)
C5'' C4'' C3'' C4'' -0.4(7)
O7 C4'' C3'' O8 -2.6(6)
C5'' C4'' C3'' O8 179.5(4)
C2 O1 C5 C2' -101.9(5)
C2 O1 C5 C4 23.4(5)
C3' C2' C5 O1 25.2(6)
C1' C2' C5 O1 -152.1(4)
C3' C2' C5 C4 -92.6(6)
C1' C2' C5 C4 90.1(5)
C6 C4 C5 O1 88.5(5)
C3 C4 C5 O1 -34.9(5)
C6 C4 C5 C2' -149.7(5)
C3 C4 C5 C2' 87.0(5)
C38 O11 C34 C33 -23.1(8)
C38 O11 C34 C35 158.5(5)
C6 C4 C3 C2 -86.8(6)
C5 C4 C3 C2 33.7(5)
C6 C4 C3 C7 38.6(8)
C5 C4 C3 C7 159.1(5)
C8 O2 C2 O1 65.6(6)
C8 O2 C2 C3 -177.1(5)
C5 O1 C2 O2 116.5(5)
C5 O1 C2 C3 -1.8(6)
C7 C3 C2 O2 91.7(6)
C4 C3 C2 O2 -140.0(4)
C7 C3 C2 O1 -149.1(6)
C4 C3 C2 O1 -20.8(6)
C36 C37 C32 C33 1.3(6)
C41 C37 C32 C33 -177.2(4)
C36 C37 C32 C28 -174.7(4)
C41 C37 C32 C28 6.8(6)
C33 C34 C35 O12 -178.7(4)
O11 C34 C35 O12 -0.2(6)
C33 C34 C35 C36 1.2(7)
O11 C34 C35 C36 179.7(4)
C36 C35 O12 C39 102.7(6)
C34 C35 O12 C39 -77.4(7)
O11 C34 C33 C32 -178.9(4)
C35 C34 C33 C32 -0.6(7)
C37 C32 C33 C34 -0.7(7)
C28 C32 C33 C34 175.4(4)
O12 C35 C36 C37 179.3(4)
C34 C35 C36 C37 -0.6(7)
O12 C35 C36 O13 -4.4(6)
C34 C35 C36 O13 175.7(4)
C32 C37 C36 C35 -0.7(6)
C41 C37 C36 C35 177.9(4)
C32 C37 C36 O13 -177.0(4)
C41 C37 C36 O13 1.5(6)
C40 O13 C36 C35 69.4(6)
C40 O13 C36 C37 -114.1(5)
C25 O9 C28 C32 -123.1(4)
C25 O9 C28 C27 -0.1(5)
C33 C32 C28 O9 45.1(5)
C37 C32 C28 O9 -138.8(4)
C33 C32 C28 C27 -73.0(5)
C37 C32 C28 C27 103.1(5)
O9 C28 C27 C31 150.2(4)
C32 C28 C27 C31 -89.2(5)
O9 C28 C27 C26 22.5(5)
C32 C28 C27 C26 143.1(4)
C31 C27 C26 C25 -161.0(5)
C28 C27 C26 C25 -35.4(5)
C31 C27 C26 C30 -40.3(7)
C28 C27 C26 C30 85.3(6)
C29 O10 C25 O9 73.8(5)
C29 O10 C25 C26 -171.6(5)
C28 O9 C25 O10 94.1(4)
C28 O9 C25 C26 -22.9(5)
C27 C26 C25 O10 -81.6(5)
C30 C26 C25 O10 156.2(5)
C27 C26 C25 O9 36.2(5)
C30 C26 C25 O9 -85.9(6)
C43 C42 C41 C46 -0.6(7)
C43 C42 C41 C37 178.5(4)
C36 C37 C41 C46 -104.0(5)
C32 C37 C41 C46 74.6(6)
C36 C37 C41 C42 76.9(6)
C32 C37 C41 C42 -104.5(5)
O15 C44 C45 C46 -179.7(4)
C43 C44 C45 C46 -1.4(7)
O15 C44 C45 O16 1.4(7)
C43 C44 C45 O16 179.7(4)
C46 C45 O16 C48 31.3(7)
C44 C45 O16 C48 -149.8(5)
C41 C42 C43 O14 -179.7(4)
C41 C42 C43 C44 -0.1(7)
C47 O14 C43 C42 -9.0(8)
C47 O14 C43 C44 171.4(6)
O15 C44 C43 C42 179.4(4)
C45 C44 C43 C42 1.1(7)
O15 C44 C43 O14 -0.9(6)
C45 C44 C43 O14 -179.3(4)
C44 C45 C46 C41 0.7(7)
O16 C45 C46 C41 179.5(4)
C42 C41 C46 C45 0.3(7)
C37 C41 C46 C45 -178.9(4)
